data_4345997
loop_
_publ_author_name
'Andrew J. Gaunt'
'Brian L. Scott'
'Mary P. Neu'

_publ_section_title
;
 U(IV) Chalcogenolates Synthesized via Oxidation of Uranium Metal by
 Dichalcogenides
;
_journal_name_full 'Inorganic Chemistry'
_journal_page_first 7401
_journal_page_last 7407
_journal_paper_doi 10.1021/ic060560k
_journal_volume 45
_journal_year 2006
_chemical_formula_sum 'C56 H52 N4 Se8 U2'
_chemical_formula_weight 1888.76
_space_group_IT_number 88
_space_group_name_Hall '-I 4ad'
_space_group_name_H-M_alt 'I 41/a :2'
_symmetry_cell_setting tetragonal
_symmetry_space_group_name_H-M 'I 41/a :2'
_atom_sites_solution_hydrogens geom
_atom_sites_solution_primary direct
_atom_sites_solution_secondary difmap
_cell_angle_alpha 90.00
_cell_angle_beta 90.00
_cell_angle_gamma 90.00
_cell_formula_units_Z 4
_cell_length_a 20.203(3)
_cell_length_b 20.203(3)
_cell_length_c 13.990(4)
_cell_measurement_temperature 141(2)
_cell_volume 5710(2)
_computing_cell_refinement 'SAINT+, v. 7.06 (Bruker AXS, 2001)'
_computing_data_collection 'APEX II, v. 1.08 (Bruker AXS, 2003)'
_computing_data_reduction 'SAINT+, v. 7.06 (Bruker AXS, 2001)'
_computing_molecular_graphics 'SHELXTL, v. 6.10, (Bruker AXS, 2000)'
_computing_publication_material 'SHELXTL, v. 6.10, (Bruker AXS, 2000)'
_computing_structure_refinement 'SHELXL-97 (Sheldrick, 1997)'
_computing_structure_solution 'SHELXS-97 (Sheldrick, 1990)'
_diffrn_ambient_temperature 141(2)
_diffrn_measured_fraction_theta_full 0.999
_diffrn_measured_fraction_theta_max 0.997
_diffrn_measurement_device_type 'Bruker D8 with APEXII CCD'
_diffrn_measurement_method '\w scans'
_diffrn_radiation_monochromator graphite
_diffrn_radiation_source 'fine-focus sealed tube'
_diffrn_radiation_type MoK\a
_diffrn_radiation_wavelength 0.71073
_diffrn_reflns_av_R_equivalents 0.1347
_diffrn_reflns_av_sigmaI/netI 0.0933
_diffrn_reflns_limit_h_max 24
_diffrn_reflns_limit_h_min -24
_diffrn_reflns_limit_k_max 24
_diffrn_reflns_limit_k_min -24
_diffrn_reflns_limit_l_max 17
_diffrn_reflns_limit_l_min -13
_diffrn_reflns_number 19394
_diffrn_reflns_theta_full 25.00
_diffrn_reflns_theta_max 25.61
_diffrn_reflns_theta_min 1.77
_diffrn_standards_decay_% '< 2'
_diffrn_standards_interval_count 0
_diffrn_standards_interval_time 0
_diffrn_standards_number 0
_exptl_absorpt_coefficient_mu 10.805
_exptl_absorpt_correction_T_max 0.8996
_exptl_absorpt_correction_T_min 0.7376
_exptl_absorpt_correction_type multi-scan
_exptl_absorpt_process_details 'SADABS v 2.03 (Sheldrick, 2001)'
_exptl_crystal_colour dark
_exptl_crystal_density_diffrn 2.197
_exptl_crystal_density_method 'not measured'
_exptl_crystal_description needle
_exptl_crystal_F_000 3488
_exptl_crystal_size_max 0.03
_exptl_crystal_size_mid 0.03
_exptl_crystal_size_min 0.01
_refine_diff_density_max 1.250
_refine_diff_density_min -0.823
_refine_diff_density_rms 0.196
_refine_ls_extinction_coef 0.00021(3)
_refine_ls_extinction_expression Fc^*^=kFc[1+0.001xFc^2^\l^3^/sin(2\q)]^-1/4^
_refine_ls_extinction_method SHELXL
_refine_ls_goodness_of_fit_ref 0.956
_refine_ls_hydrogen_treatment noref
_refine_ls_matrix_type full
_refine_ls_number_parameters 161
_refine_ls_number_reflns 2687
_refine_ls_number_restraints 0
_refine_ls_restrained_S_all 0.956
_refine_ls_R_factor_all 0.0958
_refine_ls_R_factor_gt 0.0415
_refine_ls_shift/su_max 0.004
_refine_ls_shift/su_mean 0.000
_refine_ls_structure_factor_coef Fsqd
_refine_ls_weighting_details 'calc w=1/[\s^2^(Fo^2^)+(0.0434P)^2^+0.0000P] where P=(Fo^2^+2Fc^2^)/3'
_refine_ls_weighting_scheme calc
_refine_ls_wR_factor_gt 0.0821
_refine_ls_wR_factor_ref 0.0989
_reflns_number_gt 1641
_reflns_number_total 2687
_reflns_threshold_expression >2sigma(I)
_cod_data_source_file ic060560ksi20060614_012839.cif
_cod_data_source_block apx007
_cod_original_cell_volume 5709.8(18)
_cod_original_sg_symbol_H-M 'I 41/a'
_cod_database_code 4345997

loop_
_symmetry_equiv_pos_as_xyz
'x, y, z'
'-x+1/2, -y, z+1/2'
'-y+3/4, x+1/4, z+1/4'
'y+3/4, -x+3/4, z+3/4'
'x+1/2, y+1/2, z+1/2'
'-x+1, -y+1/2, z+1'
'-y+5/4, x+3/4, z+3/4'
'y+5/4, -x+5/4, z+5/4'
'-x, -y, -z'
'x-1/2, y, -z-1/2'
'y-3/4, -x-1/4, -z-1/4'
'-y-3/4, x-3/4, -z-3/4'
'-x+1/2, -y+1/2, -z+1/2'
'x, y+1/2, -z'
'y-1/4, -x+1/4, -z+1/4'
'-y-1/4, x-1/4, -z-1/4'

loop_
_atom_site_label
_atom_site_type_symbol
_atom_site_fract_x
_atom_site_fract_y
_atom_site_fract_z
_atom_site_U_iso_or_equiv
_atom_site_adp_type
_atom_site_occupancy
_atom_site_symmetry_multiplicity
_atom_site_calc_flag
_atom_site_refinement_flags
_atom_site_disorder_assembly
_atom_site_disorder_group
U1 U 1.0000 0.7500 0.01623(4) 0.02503(18) Uani 1 2 d S . .
Se1 Se 0.90141(4) 0.69403(4) -0.12156(7) 0.0246(2) Uani 1 1 d . . .
Se2 Se 0.89978(6) 0.78466(5) 0.15050(8) 0.0454(3) Uani 1 1 d . . .
N1 N 1.0252(4) 0.8619(4) 0.0791(6) 0.030(2) Uani 1 1 d . . .
C1 C 0.8843(4) 0.6001(4) -0.1091(7) 0.028(2) Uani 1 1 d . . .
C2 C 0.9076(4) 0.5538(5) -0.1750(8) 0.032(2) Uani 1 1 d . . .
H2 H 0.9353 0.5669 -0.2246 0.038 Uiso 1 1 calc R . .
C3 C 0.8889(5) 0.4877(5) -0.1657(9) 0.040(3) Uani 1 1 d . . .
H3 H 0.9035 0.4569 -0.2105 0.048 Uiso 1 1 calc R . .
C4 C 0.8488(5) 0.4671(4) -0.0905(8) 0.033(3) Uani 1 1 d . . .
H4 H 0.8371 0.4228 -0.0845 0.040 Uiso 1 1 calc R . .
C5 C 0.8269(5) 0.5124(5) -0.0259(8) 0.034(3) Uani 1 1 d . . .
H5 H 0.7999 0.4989 0.0244 0.041 Uiso 1 1 calc R . .
C6 C 0.8448(4) 0.5800(5) -0.0347(8) 0.031(2) Uani 1 1 d . . .
H6 H 0.8298 0.6107 0.0099 0.037 Uiso 1 1 calc R . .
C7 C 0.8666(5) 0.7122(5) 0.2205(8) 0.039(3) Uani 1 1 d . . .
C8 C 0.8035(6) 0.6864(6) 0.2010(9) 0.050(3) Uani 1 1 d . . .
H8 H 0.7784 0.7032 0.1507 0.060 Uiso 1 1 calc R . .
C9 C 0.7785(6) 0.6348(6) 0.2583(10) 0.056(4) Uani 1 1 d . . .
H9 H 0.7360 0.6188 0.2471 0.067 Uiso 1 1 calc R . .
C10 C 0.8160(6) 0.6078(6) 0.3307(10) 0.058(4) Uani 1 1 d . . .
H10 H 0.7992 0.5730 0.3669 0.070 Uiso 1 1 calc R . .
C11 C 0.8793(6) 0.6325(6) 0.3499(9) 0.059(4) Uani 1 1 d . . .
H11 H 0.9043 0.6145 0.3993 0.071 Uiso 1 1 calc R . .
C12 C 0.9046(6) 0.6838(6) 0.2951(9) 0.053(3) Uani 1 1 d . . .
H12 H 0.9469 0.6998 0.3075 0.064 Uiso 1 1 calc R . .
C13 C 1.0407(5) 0.9096(5) 0.1176(9) 0.040(3) Uani 1 1 d . . .
C14 C 1.0622(5) 0.9702(5) 0.1637(9) 0.054(3) Uani 1 1 d . . .
H14A H 1.1095 0.9697 0.1703 0.081 Uiso 1 1 calc R . .
H14B H 1.0422 0.9734 0.2258 0.081 Uiso 1 1 calc R . .
H14C H 1.0492 1.0075 0.1256 0.081 Uiso 1 1 calc R . .

loop_
_atom_site_aniso_label
_atom_site_aniso_U_11
_atom_site_aniso_U_22
_atom_site_aniso_U_33
_atom_site_aniso_U_23
_atom_site_aniso_U_13
_atom_site_aniso_U_12
U1 0.0264(3) 0.0194(3) 0.0292(3) 0.000 0.000 0.0007(2)
Se1 0.0205(5) 0.0203(5) 0.0329(6) 0.0005(5) 0.0024(5) 0.0000(3)
Se2 0.0626(8) 0.0335(6) 0.0401(8) 0.0044(5) 0.0194(6) 0.0141(5)
N1 0.031(5) 0.025(5) 0.035(6) 0.006(4) 0.000(4) -0.005(4)
C1 0.022(5) 0.026(5) 0.035(7) 0.000(5) -0.004(5) -0.004(4)
C2 0.019(5) 0.031(6) 0.046(7) -0.004(5) -0.006(5) 0.003(4)
C3 0.029(6) 0.028(6) 0.064(9) -0.009(6) -0.009(6) 0.000(4)
C4 0.033(6) 0.008(5) 0.059(8) 0.005(5) -0.009(5) -0.004(4)
C5 0.031(6) 0.026(6) 0.045(8) 0.008(5) 0.002(5) -0.005(4)
C6 0.022(5) 0.024(6) 0.047(7) -0.001(5) -0.001(5) -0.008(4)
C7 0.046(7) 0.044(7) 0.026(7) -0.008(5) 0.013(5) 0.012(5)
C8 0.049(8) 0.060(8) 0.042(8) 0.004(6) -0.010(6) 0.004(6)
C9 0.037(7) 0.061(8) 0.069(10) 0.012(7) -0.004(6) -0.007(6)
C10 0.046(8) 0.066(9) 0.063(10) 0.006(7) 0.008(7) -0.010(6)
C11 0.056(8) 0.076(10) 0.044(9) 0.020(7) -0.004(6) -0.010(7)
C12 0.040(7) 0.064(9) 0.055(9) 0.009(7) -0.005(6) -0.013(6)
C13 0.026(5) 0.026(6) 0.066(9) 0.004(6) 0.010(6) 0.000(4)
C14 0.050(7) 0.043(7) 0.069(9) -0.022(6) 0.006(6) -0.002(6)

loop_
_atom_type_symbol
_atom_type_description
_atom_type_scat_dispersion_real
_atom_type_scat_dispersion_imag
_atom_type_scat_source
C C 0.0033 0.0016 'International Tables Vol C Tables 4.2.6.8 and 6.1.1.4'
H H 0.0000 0.0000 'International Tables Vol C Tables 4.2.6.8 and 6.1.1.4'
N N 0.0061 0.0033 'International Tables Vol C Tables 4.2.6.8 and 6.1.1.4'
Se Se -0.0929 2.2259 'International Tables Vol C Tables 4.2.6.8 and 6.1.1.4'
U U -9.6767 9.6646 'International Tables Vol C Tables 4.2.6.8 and 6.1.1.4'

loop_
_geom_angle_atom_site_label_1
_geom_angle_atom_site_label_2
_geom_angle_atom_site_label_3
_geom_angle
_geom_angle_site_symmetry_1
_geom_angle_site_symmetry_3
N1 U1 N1 138.4(4) . 6_664
N1 U1 Se2 81.05(18) . 6_664
N1 U1 Se2 71.81(18) 6_664 6_664
N1 U1 Se2 71.81(18) . .
N1 U1 Se2 81.05(18) 6_664 .
Se2 U1 Se2 97.51(6) 6_664 .
N1 U1 Se1 135.19(18) . .
N1 U1 Se1 75.37(18) 6_664 .
Se2 U1 Se1 143.56(3) 6_664 .
Se2 U1 Se1 92.55(3) . .
N1 U1 Se1 75.37(18) . 6_664
N1 U1 Se1 135.19(18) 6_664 6_664
Se2 U1 Se1 92.55(3) 6_664 6_664
Se2 U1 Se1 143.56(3) . 6_664
Se1 U1 Se1 99.83(4) . 6_664
N1 U1 Se1 138.89(18) . 16_755
N1 U1 Se1 73.52(18) 6_664 16_755
Se2 U1 Se1 90.78(3) 6_664 16_755
Se2 U1 Se1 149.27(3) . 16_755
Se1 U1 Se1 64.760(16) . 16_755
Se1 U1 Se1 64.760(17) 6_664 16_755
N1 U1 Se1 73.52(18) . 11_675
N1 U1 Se1 138.89(18) 6_664 11_675
Se2 U1 Se1 149.27(3) 6_664 11_675
Se2 U1 Se1 90.78(3) . 11_675
Se1 U1 Se1 64.760(16) . 11_675
Se1 U1 Se1 64.760(17) 6_664 11_675
Se1 U1 Se1 97.07(4) 16_755 11_675
N1 U1 U1 110.78(18) . 11_675
N1 U1 U1 110.78(18) 6_664 11_675
Se2 U1 U1 131.24(3) 6_664 11_675
Se2 U1 U1 131.24(3) . 11_675
Se1 U1 U1 49.91(2) . 11_675
Se1 U1 U1 49.91(2) 6_664 11_675
Se1 U1 U1 48.53(2) 16_755 11_675
Se1 U1 U1 48.53(2) 11_675 11_675
C1 Se1 U1 115.5(3) . .
C1 Se1 U1 122.6(3) . 11_675
U1 Se1 U1 81.55(3) . 11_675
C7 Se2 U1 113.9(3) . .
C13 N1 U1 171.3(8) . .
C6 C1 C2 119.9(9) . .
C6 C1 Se1 117.5(7) . .
C2 C1 Se1 122.5(8) . .
C3 C2 C1 119.3(10) . .
C2 C3 C4 121.0(10) . .
C5 C4 C3 119.4(9) . .
C4 C5 C6 120.5(10) . .
C1 C6 C5 119.9(9) . .
C8 C7 C12 119.1(10) . .
C8 C7 Se2 120.7(9) . .
C12 C7 Se2 120.2(8) . .
C9 C8 C7 119.2(11) . .
C10 C9 C8 121.0(11) . .
C9 C10 C11 120.2(12) . .
C12 C11 C10 119.9(12) . .
C11 C12 C7 120.6(11) . .
N1 C13 C14 177.8(12) . .

loop_
_geom_bond_atom_site_label_1
_geom_bond_atom_site_label_2
_geom_bond_distance
_geom_bond_site_symmetry_2
U1 N1 2.479(8) .
U1 N1 2.479(8) 6_664
U1 Se2 2.8492(12) 6_664
U1 Se2 2.8492(12) .
U1 Se1 2.9935(11) .
U1 Se1 2.9935(11) 6_664
U1 Se1 3.0564(10) 16_755
U1 Se1 3.0564(10) 11_675
U1 U1 3.9516(15) 11_675
Se1 C1 1.936(9) .
Se1 U1 3.0564(10) 11_675
Se2 C7 1.885(11) .
N1 C13 1.147(12) .
C1 C6 1.374(13) .
C1 C2 1.396(13) .
C2 C3 1.394(12) .
C3 C4 1.392(15) .
C4 C5 1.361(14) .
C5 C6 1.418(12) .
C7 C8 1.403(15) .
C7 C12 1.417(15) .
C8 C9 1.409(16) .
C9 C10 1.379(16) .
C10 C11 1.398(16) .
C11 C12 1.387(15) .
C13 C14 1.451(14) .
